data_4309727
loop_
_publ_author_name
'Adam P. Cole'
'Viswanath Mahadevan'
'Liviu M. Mirica'
'Xavier Ottenwaelder'
'T. Daniel P. Stack'

_publ_section_title
;
Bis(\m-oxo)dicopper(III) Complexes of a Homologous Series of Simple
Peralkylated 1,2-Diamines: Steric Modulation of Structure, Stability, and
Reactivity
;
_journal_name_full 'Inorganic Chemistry'
_journal_page_first 7345
_journal_page_last 7364
_journal_paper_doi 10.1021/ic050331i
_journal_volume 44
_journal_year 2005
_chemical_absolute_configuration ad
_chemical_formula_moiety 'C16 H33 Cu N3, C F3 O3 S'
_chemical_formula_sum 'C17 H33 Cu F3 N3 O3 S'
_chemical_formula_weight 480.06
_chemical_name_systematic
; 
 (acetonitrile-\kN)(N,N,N',N'-tetraethyl-(1R,2R)-trans-cyclohexanediamine-
\k^2^N,N')copper(I) trifluoromethanesulfonate 
;
_space_group_IT_number 4
_symmetry_cell_setting monoclinic
_symmetry_space_group_name_Hall 'P 2yb'
_symmetry_space_group_name_H-M 'P 1 21 1'
_atom_sites_solution_hydrogens geom
_atom_sites_solution_primary direct
_atom_sites_solution_secondary difmap
_audit_creation_method SHELXL-97
_cell_angle_alpha 90
_cell_angle_beta 105.516(10)
_cell_angle_gamma 90
_cell_formula_units_Z 2
_cell_length_a 10.1266(10)
_cell_length_b 8.2904(10)
_cell_length_c 13.9796(10)
_cell_measurement_reflns_used 25
_cell_measurement_temperature 203(2)
_cell_measurement_theta_max 18.0
_cell_measurement_theta_min 9.5
_cell_volume 1130.9(2)
_computing_cell_refinement 'Enraf-Nonius CAD4 Express'
_computing_data_collection 'Enraf-Nonius CAD4 Express'
_computing_data_reduction 'Enraf-Nonius CAD4 Express'
_computing_molecular_graphics 'Ortep-3 for Windows: LJ Farrugia, J. Appl. Cryst (1997), 30, 565'
_computing_publication_material 'CIFTAB, Sheldrick 1993; CRYSTAL MS Word Macro; Adam Cole 2003'
_computing_structure_refinement 'SHELXL-97 (Sheldrick, 1997)'
_computing_structure_solution 'SHELXS-97 (Sheldrick, 1990)'
_diffrn_ambient_temperature 203(2)
_diffrn_measured_fraction_theta_full 0.999
_diffrn_measured_fraction_theta_max 0.999
_diffrn_measurement_device_type 'Enraf-Nonius CAD4'
_diffrn_measurement_method '\w scans'
_diffrn_radiation_monochromator graphite
_diffrn_radiation_source 'fine-focus sealed tube'
_diffrn_radiation_type MoK\a
_diffrn_radiation_wavelength 0.71069
_diffrn_reflns_av_R_equivalents 0.0507
_diffrn_reflns_av_sigmaI/netI 0.0323
_diffrn_reflns_limit_h_max 11
_diffrn_reflns_limit_h_min -12
_diffrn_reflns_limit_k_max 9
_diffrn_reflns_limit_k_min 0
_diffrn_reflns_limit_l_max 16
_diffrn_reflns_limit_l_min 0
_diffrn_reflns_number 2217
_diffrn_reflns_theta_full 24.97
_diffrn_reflns_theta_max 24.97
_diffrn_reflns_theta_min 2.88
_diffrn_standards_decay_% 2.03
_diffrn_standards_interval_count 19
_diffrn_standards_interval_time 60
_diffrn_standards_number 3
_exptl_absorpt_coefficient_mu 1.103
_exptl_absorpt_correction_T_max 0.802
_exptl_absorpt_correction_T_min 0.714
_exptl_absorpt_correction_type psi-scan
_exptl_absorpt_process_details '(North, Phillips & Mathews, 1968)'
_exptl_crystal_colour colorless
_exptl_crystal_density_diffrn 1.410
_exptl_crystal_density_meas 1.41
_exptl_crystal_density_method 'neutral buoyancy in CCl4/hexane'
_exptl_crystal_description needle
_exptl_crystal_F_000 504
_exptl_crystal_size_max 0.50
_exptl_crystal_size_mid 0.20
_exptl_crystal_size_min 0.20
_refine_diff_density_max 0.425
_refine_diff_density_min -0.599
_refine_diff_density_rms 0.059
_refine_ls_abs_structure_details 'Flack H D (1983), Acta Cryst. A39, 876-881'
_refine_ls_abs_structure_Flack -0.01(2)
_refine_ls_extinction_coef 0.012(2)
_refine_ls_extinction_expression Fc^*^=kFc[1+0.001xFc^2^\l^3^/sin(2\q)]^-1/4^
_refine_ls_extinction_method SHELXL
_refine_ls_goodness_of_fit_ref 1.045
_refine_ls_hydrogen_treatment constr
_refine_ls_matrix_type full
_refine_ls_number_parameters 258
_refine_ls_number_reflns 2128
_refine_ls_number_restraints 0
_refine_ls_restrained_S_all 1.045
_refine_ls_R_factor_all 0.0544
_refine_ls_R_factor_gt 0.0396
_refine_ls_shift/su_max 0.000
_refine_ls_shift/su_mean 0.000
_refine_ls_structure_factor_coef Fsqd
_refine_ls_weighting_details 'calc w=1/[\s^2^(Fo^2^)+(0.0634P)^2^+0.6008P] where P=(Fo^2^+2Fc^2^)/3'
_refine_ls_weighting_scheme calc
_refine_ls_wR_factor_gt 0.1012
_refine_ls_wR_factor_ref 0.1086
_reflns_number_gt 1834
_reflns_number_total 2128
_reflns_threshold_expression >2sigma(I)
_cod_data_source_file ic050331isi20050303_080925_6.cif
_cod_data_source_block 4a
_cod_original_cell_volume 1130.86(19)
_cod_original_sg_symbol_H-M 'P 21'
_cod_database_code 4309727

loop_
_symmetry_equiv_pos_as_xyz
'x, y, z'
'-x, y+1/2, -z'

loop_
_atom_site_label
_atom_site_type_symbol
_atom_site_fract_x
_atom_site_fract_y
_atom_site_fract_z
_atom_site_U_iso_or_equiv
_atom_site_adp_type
_atom_site_occupancy
_atom_site_symmetry_multiplicity
_atom_site_calc_flag
_atom_site_refinement_flags
_atom_site_disorder_assembly
_atom_site_disorder_group
Cu1 Cu 0.58406(5) 0.1857 0.72866(4) 0.0453(2) Uani 1 1 d . . .
S1 S 0.90313(17) 0.2057(3) 0.29726(17) 0.0823(7) Uani 1 1 d . . .
F1 F 0.6615(7) 0.2476(10) 0.3190(5) 0.165(4) Uani 1 1 d . . .
F2 F 0.6931(5) 0.3659(7) 0.1940(4) 0.0958(17) Uani 1 1 d . . .
F3 F 0.6702(8) 0.1131(10) 0.1951(7) 0.182(4) Uani 1 1 d . . .
O1 O 0.9121(7) 0.0649(7) 0.3610(5) 0.097(2) Uani 1 1 d . . .
O2 O 0.9406(10) 0.3519(9) 0.3516(8) 0.185(6) Uani 1 1 d . . .
O3 O 0.9446(8) 0.185(2) 0.2082(7) 0.180(4) Uani 1 1 d . . .
N1 N 0.3987(4) 0.1905(9) 0.6605(3) 0.0490(10) Uani 1 1 d . . .
N2 N 0.7566(4) 0.2328(5) 0.6791(3) 0.0398(11) Uani 1 1 d . . .
N3 N 0.7128(4) 0.1391(5) 0.8659(3) 0.0416(11) Uani 1 1 d . . .
C1 C 0.8728(5) 0.2454(7) 0.7727(3) 0.0371(11) Uani 1 1 d . . .
H1 H 0.8696 0.3549 0.8002 0.044 Uiso 1 1 calc R . .
C2 C 0.8535(5) 0.1242(7) 0.8505(3) 0.0369(11) Uani 1 1 d . . .
H2 H 0.8599 0.0151 0.8233 0.044 Uiso 1 1 calc R . .
C3 C 0.9716(5) 0.1393(8) 0.9461(4) 0.0498(15) Uani 1 1 d . . .
H3A H 0.9684 0.2461 0.9754 0.060 Uiso 1 1 calc R . .
H3B H 0.9600 0.0582 0.9942 0.060 Uiso 1 1 calc R . .
C4 C 1.1090(6) 0.1161(9) 0.9252(5) 0.0591(16) Uani 1 1 d . . .
H4A H 1.1143 0.0073 0.8991 0.071 Uiso 1 1 calc R . .
H4B H 1.1820 0.1271 0.9870 0.071 Uiso 1 1 calc R . .
C5 C 1.1293(6) 0.2399(8) 0.8505(5) 0.0589(18) Uani 1 1 d . . .
H5A H 1.2184 0.2229 0.8370 0.071 Uiso 1 1 calc R . .
H5B H 1.1284 0.3486 0.8778 0.071 Uiso 1 1 calc R . .
C6 C 1.0144(5) 0.2244(8) 0.7536(4) 0.0477(16) Uani 1 1 d . . .
H6A H 1.0268 0.3065 0.7063 0.057 Uiso 1 1 calc R . .
H6B H 1.0196 0.1181 0.7241 0.057 Uiso 1 1 calc R . .
C7 C 0.7763(7) 0.0976(10) 0.6145(5) 0.0606(18) Uani 1 1 d . . .
H7A H 0.8166 0.0057 0.6562 0.073 Uiso 1 1 calc R . .
H7B H 0.8408 0.1311 0.5771 0.073 Uiso 1 1 calc R . .
C8 C 0.6420(7) 0.0446(11) 0.5417(5) 0.080(3) Uani 1 1 d . . .
H8A H 0.5868 -0.0136 0.5773 0.119 Uiso 1 1 calc R . .
H8B H 0.6618 -0.0250 0.4915 0.119 Uiso 1 1 calc R . .
H8C H 0.5921 0.1389 0.5101 0.119 Uiso 1 1 calc R . .
C9 C 0.7434(7) 0.3870(9) 0.6218(5) 0.0591(17) Uani 1 1 d . . .
H9A H 0.8336 0.4162 0.6138 0.071 Uiso 1 1 calc R . .
H9B H 0.6821 0.3690 0.5555 0.071 Uiso 1 1 calc R . .
C10 C 0.6899(7) 0.5248(9) 0.6687(5) 0.0678(18) Uani 1 1 d . . .
H10A H 0.6025 0.4955 0.6799 0.102 Uiso 1 1 calc R . .
H10B H 0.6777 0.6178 0.6250 0.102 Uiso 1 1 calc R . .
H10C H 0.7545 0.5510 0.7315 0.102 Uiso 1 1 calc R . .
C11 C 0.7060(6) 0.2770(9) 0.9324(5) 0.0551(15) Uani 1 1 d . . .
H11A H 0.7546 0.3692 0.9141 0.066 Uiso 1 1 calc R . .
H11B H 0.7531 0.2471 1.0009 0.066 Uiso 1 1 calc R . .
C12 C 0.5595(7) 0.3277(13) 0.9278(6) 0.084(3) Uani 1 1 d . . .
H12A H 0.5113 0.3542 0.8598 0.126 Uiso 1 1 calc R . .
H12B H 0.5614 0.4213 0.9697 0.126 Uiso 1 1 calc R . .
H12C H 0.5129 0.2397 0.9508 0.126 Uiso 1 1 calc R . .
C13 C 0.6743(7) -0.0111(10) 0.9088(5) 0.0647(19) Uani 1 1 d . . .
H13A H 0.5861 0.0059 0.9238 0.078 Uiso 1 1 calc R . .
H13B H 0.7428 -0.0331 0.9717 0.078 Uiso 1 1 calc R . .
C14 C 0.6627(8) -0.1570(9) 0.8429(6) 0.078(2) Uani 1 1 d . . .
H14A H 0.6151 -0.1279 0.7753 0.117 Uiso 1 1 calc R . .
H14B H 0.6118 -0.2409 0.8660 0.117 Uiso 1 1 calc R . .
H14C H 0.7536 -0.1963 0.8450 0.117 Uiso 1 1 calc R . .
C15 C 0.2894(5) 0.1952(11) 0.6128(3) 0.0448(11) Uani 1 1 d . . .
C16 C 0.1507(5) 0.2004(13) 0.5482(4) 0.0596(16) Uani 1 1 d . . .
H16A H 0.1073 0.3007 0.5588 0.089 Uiso 1 1 calc R . .
H16B H 0.0987 0.1102 0.5632 0.089 Uiso 1 1 calc R . .
H16C H 0.1535 0.1940 0.4795 0.089 Uiso 1 1 calc R . .
C17 C 0.7230(8) 0.2344(11) 0.2514(6) 0.082(3) Uani 1 1 d . . .

loop_
_atom_site_aniso_label
_atom_site_aniso_U_11
_atom_site_aniso_U_22
_atom_site_aniso_U_33
_atom_site_aniso_U_23
_atom_site_aniso_U_13
_atom_site_aniso_U_12
Cu1 0.0370(3) 0.0463(4) 0.0478(3) 0.0000(4) 0.0033(2) 0.0011(4)
S1 0.0567(9) 0.0563(14) 0.1135(14) 0.0228(14) -0.0126(9) -0.0006(11)
F1 0.133(5) 0.219(11) 0.177(6) 0.105(7) 0.101(5) 0.080(6)
F2 0.086(3) 0.101(4) 0.094(3) 0.043(3) 0.013(3) 0.030(3)
F3 0.154(7) 0.117(6) 0.201(8) -0.020(6) -0.079(6) -0.044(5)
O1 0.125(5) 0.039(3) 0.096(4) 0.014(3) -0.027(4) 0.005(3)
O2 0.188(9) 0.051(4) 0.212(9) 0.024(5) -0.128(7) -0.036(5)
O3 0.143(6) 0.242(11) 0.198(8) 0.098(11) 0.122(6) 0.075(9)
N1 0.040(2) 0.057(3) 0.047(2) 0.010(4) 0.0051(17) -0.006(4)
N2 0.041(2) 0.046(3) 0.0297(19) 0.0014(19) 0.0049(16) 0.0041(19)
N3 0.045(2) 0.044(3) 0.035(2) 0.0063(18) 0.0091(18) -0.0004(19)
C1 0.038(2) 0.038(3) 0.033(2) -0.005(2) 0.005(2) -0.002(2)
C2 0.040(3) 0.035(3) 0.034(3) -0.002(2) 0.005(2) 0.002(2)
C3 0.049(3) 0.052(4) 0.038(3) 0.006(2) -0.004(2) 0.004(2)
C4 0.045(3) 0.071(4) 0.052(3) -0.001(3) -0.004(3) 0.007(3)
C5 0.038(3) 0.067(5) 0.067(4) -0.005(3) 0.005(3) -0.007(3)
C6 0.037(2) 0.054(5) 0.051(3) -0.003(3) 0.011(2) -0.002(3)
C7 0.053(4) 0.074(5) 0.048(4) -0.023(4) 0.002(3) 0.013(3)
C8 0.064(4) 0.106(7) 0.058(4) -0.042(4) -0.002(3) 0.006(4)
C9 0.056(4) 0.072(5) 0.046(3) 0.021(3) 0.008(3) 0.001(3)
C10 0.076(4) 0.050(4) 0.072(4) 0.016(3) 0.011(4) 0.008(3)
C11 0.060(4) 0.060(4) 0.045(3) -0.007(3) 0.015(3) 0.009(3)
C12 0.072(5) 0.108(7) 0.077(5) -0.015(5) 0.028(4) 0.023(5)
C13 0.060(4) 0.073(5) 0.057(4) 0.027(4) 0.009(3) -0.011(4)
C14 0.077(5) 0.049(4) 0.104(6) 0.013(4) 0.017(4) -0.017(4)
C15 0.044(3) 0.051(3) 0.040(2) 0.000(4) 0.012(2) 0.003(4)
C16 0.043(2) 0.086(5) 0.048(3) -0.017(5) 0.009(2) -0.002(5)
C17 0.076(4) 0.098(8) 0.067(4) 0.021(4) 0.011(4) -0.009(4)

loop_
_atom_type_symbol
_atom_type_description
_atom_type_scat_dispersion_real
_atom_type_scat_dispersion_imag
_atom_type_scat_source
H H 0.0000 0.0000 'International Tables Vol C Tables 4.2.6.8 and 6.1.1.4'
C C 0.0033 0.0016 'International Tables Vol C Tables 4.2.6.8 and 6.1.1.4'
N N 0.0061 0.0033 'International Tables Vol C Tables 4.2.6.8 and 6.1.1.4'
O O 0.0106 0.0060 'International Tables Vol C Tables 4.2.6.8 and 6.1.1.4'
F F 0.0171 0.0103 'International Tables Vol C Tables 4.2.6.8 and 6.1.1.4'
S S 0.1246 0.1234 'International Tables Vol C Tables 4.2.6.8 and 6.1.1.4'
Cu Cu 0.3201 1.2651 'International Tables Vol C Tables 4.2.6.8 and 6.1.1.4'

loop_
_geom_angle_atom_site_label_1
_geom_angle_atom_site_label_2
_geom_angle_atom_site_label_3
_geom_angle
_geom_angle_site_symmetry_1
_geom_angle_site_symmetry_3
_geom_angle_publ_flag
N1 Cu1 N3 141.68(18) . . ?
N1 Cu1 N2 130.23(17) . . ?
N3 Cu1 N2 88.09(17) . . ?
O3 S1 O2 117.9(9) . . ?
O3 S1 O1 117.0(7) . . ?
O2 S1 O1 113.0(4) . . ?
O3 S1 C17 102.4(5) . . ?
O2 S1 C17 100.3(5) . . ?
O1 S1 C17 102.5(4) . . ?
C15 N1 Cu1 174.7(4) . . ?
C7 N2 C9 109.1(5) . . ?
C7 N2 C1 112.2(4) . . ?
C9 N2 C1 110.0(4) . . ?
C7 N2 Cu1 108.8(4) . . ?
C9 N2 Cu1 112.1(4) . . ?
C1 N2 Cu1 104.7(3) . . ?
C13 N3 C11 109.4(5) . . ?
C13 N3 C2 110.6(5) . . ?
C11 N3 C2 111.0(4) . . ?
C13 N3 Cu1 111.6(4) . . ?
C11 N3 Cu1 108.5(4) . . ?
C2 N3 Cu1 105.8(3) . . ?
N2 C1 C2 110.6(4) . . ?
N2 C1 C6 112.9(4) . . ?
C2 C1 C6 110.6(4) . . ?
N2 C1 H1 107.5 . . ?
C2 C1 H1 107.5 . . ?
C6 C1 H1 107.5 . . ?
N3 C2 C1 110.7(4) . . ?
N3 C2 C3 114.5(4) . . ?
C1 C2 C3 110.2(4) . . ?
N3 C2 H2 107.0 . . ?
C1 C2 H2 107.0 . . ?
C3 C2 H2 107.0 . . ?
C4 C3 C2 111.3(4) . . ?
C4 C3 H3A 109.4 . . ?
C2 C3 H3A 109.4 . . ?
C4 C3 H3B 109.4 . . ?
C2 C3 H3B 109.4 . . ?
H3A C3 H3B 108.0 . . ?
C3 C4 C5 110.4(5) . . ?
C3 C4 H4A 109.6 . . ?
C5 C4 H4A 109.6 . . ?
C3 C4 H4B 109.6 . . ?
C5 C4 H4B 109.6 . . ?
H4A C4 H4B 108.1 . . ?
C4 C5 C6 109.9(5) . . ?
C4 C5 H5A 109.7 . . ?
C6 C5 H5A 109.7 . . ?
C4 C5 H5B 109.7 . . ?
C6 C5 H5B 109.7 . . ?
H5A C5 H5B 108.2 . . ?
C1 C6 C5 111.1(4) . . ?
C1 C6 H6A 109.4 . . ?
C5 C6 H6A 109.4 . . ?
C1 C6 H6B 109.4 . . ?
C5 C6 H6B 109.4 . . ?
H6A C6 H6B 108.0 . . ?
N2 C7 C8 112.4(5) . . ?
N2 C7 H7A 109.1 . . ?
C8 C7 H7A 109.1 . . ?
N2 C7 H7B 109.1 . . ?
C8 C7 H7B 109.1 . . ?
H7A C7 H7B 107.9 . . ?
C7 C8 H8A 109.5 . . ?
C7 C8 H8B 109.5 . . ?
H8A C8 H8B 109.5 . . ?
C7 C8 H8C 109.5 . . ?
H8A C8 H8C 109.5 . . ?
H8B C8 H8C 109.5 . . ?
C10 C9 N2 114.3(5) . . ?
C10 C9 H9A 108.7 . . ?
N2 C9 H9A 108.7 . . ?
C10 C9 H9B 108.7 . . ?
N2 C9 H9B 108.7 . . ?
H9A C9 H9B 107.6 . . ?
C9 C10 H10A 109.5 . . ?
C9 C10 H10B 109.5 . . ?
H10A C10 H10B 109.5 . . ?
C9 C10 H10C 109.5 . . ?
H10A C10 H10C 109.5 . . ?
H10B C10 H10C 109.5 . . ?
N3 C11 C12 113.1(6) . . ?
N3 C11 H11A 109.0 . . ?
C12 C11 H11A 109.0 . . ?
N3 C11 H11B 109.0 . . ?
C12 C11 H11B 109.0 . . ?
H11A C11 H11B 107.8 . . ?
C11 C12 H12A 109.5 . . ?
C11 C12 H12B 109.5 . . ?
H12A C12 H12B 109.5 . . ?
C11 C12 H12C 109.5 . . ?
H12A C12 H12C 109.5 . . ?
H12B C12 H12C 109.5 . . ?
N3 C13 C14 114.4(6) . . ?
N3 C13 H13A 108.7 . . ?
C14 C13 H13A 108.7 . . ?
N3 C13 H13B 108.7 . . ?
C14 C13 H13B 108.7 . . ?
H13A C13 H13B 107.6 . . ?
C13 C14 H14A 109.5 . . ?
C13 C14 H14B 109.5 . . ?
H14A C14 H14B 109.5 . . ?
C13 C14 H14C 109.5 . . ?
H14A C14 H14C 109.5 . . ?
H14B C14 H14C 109.5 . . ?
N1 C15 C16 177.9(5) . . ?
C15 C16 H16A 109.5 . . ?
C15 C16 H16B 109.5 . . ?
H16A C16 H16B 109.5 . . ?
C15 C16 H16C 109.5 . . ?
H16A C16 H16C 109.5 . . ?
H16B C16 H16C 109.5 . . ?
F1 C17 F3 108.3(9) . . ?
F1 C17 F2 107.4(8) . . ?
F3 C17 F2 106.0(6) . . ?
F1 C17 S1 113.8(6) . . ?
F3 C17 S1 109.3(7) . . ?
F2 C17 S1 111.7(6) . . ?

loop_
_geom_bond_atom_site_label_1
_geom_bond_atom_site_label_2
_geom_bond_distance
_geom_bond_site_symmetry_2
_geom_bond_publ_flag
Cu1 N1 1.864(4) . ?
Cu1 N3 2.047(4) . ?
Cu1 N2 2.082(4) . ?
S1 O3 1.426(8) . ?
S1 O2 1.427(9) . ?
S1 O1 1.456(7) . ?
S1 C17 1.781(8) . ?
F1 C17 1.268(9) . ?
F2 C17 1.340(9) . ?
F3 C17 1.300(11) . ?
N1 C15 1.130(6) . ?
N2 C7 1.486(8) . ?
N2 C9 1.494(8) . ?
N2 C1 1.512(6) . ?
N3 C13 1.480(8) . ?
N3 C11 1.487(8) . ?
N3 C2 1.502(7) . ?
C1 C2 1.532(7) . ?
C1 C6 1.537(7) . ?
C1 H1 0.9900 . ?
C2 C3 1.541(7) . ?
C2 H2 0.9900 . ?
C3 C4 1.508(8) . ?
C3 H3A 0.9800 . ?
C3 H3B 0.9800 . ?
C4 C5 1.517(9) . ?
C4 H4A 0.9800 . ?
C4 H4B 0.9800 . ?
C5 C6 1.537(7) . ?
C5 H5A 0.9800 . ?
C5 H5B 0.9800 . ?
C6 H6A 0.9800 . ?
C6 H6B 0.9800 . ?
C7 C8 1.529(9) . ?
C7 H7A 0.9800 . ?
C7 H7B 0.9800 . ?
C8 H8A 0.9700 . ?
C8 H8B 0.9700 . ?
C8 H8C 0.9700 . ?
C9 C10 1.489(10) . ?
C9 H9A 0.9800 . ?
C9 H9B 0.9800 . ?
C10 H10A 0.9700 . ?
C10 H10B 0.9700 . ?
C10 H10C 0.9700 . ?
C11 C12 1.526(9) . ?
C11 H11A 0.9800 . ?
C11 H11B 0.9800 . ?
C12 H12A 0.9700 . ?
C12 H12B 0.9700 . ?
C12 H12C 0.9700 . ?
C13 C14 1.506(12) . ?
C13 H13A 0.9800 . ?
C13 H13B 0.9800 . ?
C14 H14A 0.9700 . ?
C14 H14B 0.9700 . ?
C14 H14C 0.9700 . ?
C15 C16 1.453(7) . ?
C16 H16A 0.9700 . ?
C16 H16B 0.9700 . ?
C16 H16C 0.9700 . ?

loop_
_geom_torsion_atom_site_label_1
_geom_torsion_atom_site_label_2
_geom_torsion_atom_site_label_3
_geom_torsion_atom_site_label_4
_geom_torsion
_geom_torsion_site_symmetry_1
_geom_torsion_site_symmetry_2
_geom_torsion_site_symmetry_3
_geom_torsion_site_symmetry_4
_geom_torsion_publ_flag
N1 Cu1 N2 C7 -72.2(5) . . . . ?
N3 Cu1 N2 C7 107.4(4) . . . . ?
N1 Cu1 N2 C9 48.6(5) . . . . ?
N3 Cu1 N2 C9 -131.9(4) . . . . ?
N1 Cu1 N2 C1 167.8(4) . . . . ?
N3 Cu1 N2 C1 -12.7(3) . . . . ?
N1 Cu1 N3 C13 45.8(6) . . . . ?
N2 Cu1 N3 C13 -133.6(4) . . . . ?
N1 Cu1 N3 C11 -74.8(6) . . . . ?
N2 Cu1 N3 C11 105.8(4) . . . . ?
N1 Cu1 N3 C2 166.1(4) . . . . ?
N2 Cu1 N3 C2 -13.3(3) . . . . ?
C7 N2 C1 C2 -81.2(6) . . . . ?
C9 N2 C1 C2 157.2(5) . . . . ?
Cu1 N2 C1 C2 36.6(4) . . . . ?
C7 N2 C1 C6 43.3(6) . . . . ?
C9 N2 C1 C6 -78.3(6) . . . . ?
Cu1 N2 C1 C6 161.1(4) . . . . ?
C13 N3 C2 C1 158.3(5) . . . . ?
C11 N3 C2 C1 -80.1(5) . . . . ?
Cu1 N3 C2 C1 37.3(4) . . . . ?
C13 N3 C2 C3 -76.3(6) . . . . ?
C11 N3 C2 C3 45.3(6) . . . . ?
Cu1 N3 C2 C3 162.7(4) . . . . ?
N2 C1 C2 N3 -51.6(5) . . . . ?
C6 C1 C2 N3 -177.4(4) . . . . ?
N2 C1 C2 C3 -179.3(4) . . . . ?
C6 C1 C2 C3 54.9(5) . . . . ?
N3 C2 C3 C4 177.6(5) . . . . ?
C1 C2 C3 C4 -56.7(6) . . . . ?
C2 C3 C4 C5 58.8(7) . . . . ?
C3 C4 C5 C6 -58.7(7) . . . . ?
N2 C1 C6 C5 179.4(5) . . . . ?
C2 C1 C6 C5 -56.1(6) . . . . ?
C4 C5 C6 C1 57.7(7) . . . . ?
C9 N2 C7 C8 -78.7(8) . . . . ?
C1 N2 C7 C8 159.2(6) . . . . ?
Cu1 N2 C7 C8 43.9(7) . . . . ?
C7 N2 C9 C10 165.9(6) . . . . ?
C1 N2 C9 C10 -70.7(7) . . . . ?
Cu1 N2 C9 C10 45.3(6) . . . . ?
C13 N3 C11 C12 -73.9(7) . . . . ?
C2 N3 C11 C12 163.8(6) . . . . ?
Cu1 N3 C11 C12 48.0(7) . . . . ?
C11 N3 C13 C14 173.8(6) . . . . ?
C2 N3 C13 C14 -63.7(7) . . . . ?
Cu1 N3 C13 C14 53.8(7) . . . . ?
O3 S1 C17 F1 176.7(10) . . . . ?
O2 S1 C17 F1 -61.5(9) . . . . ?
O1 S1 C17 F1 55.0(8) . . . . ?
O3 S1 C17 F3 55.5(10) . . . . ?
O2 S1 C17 F3 177.3(8) . . . . ?
O1 S1 C17 F3 -66.1(7) . . . . ?
O3 S1 C17 F2 -61.5(9) . . . . ?
O2 S1 C17 F2 60.3(8) . . . . ?
O1 S1 C17 F2 176.9(6) . . . . ?
